data_7009913
loop_
_publ_author_name
'Jones, Cameron'
'Junk, Peter C.'
'Leary, Stuart G.'
'Smithies, Neil A.'

_publ_section_title
;
 Syntheses and structural studies of lithium complexes of
 2-amino-6-methylpyridine&#x200A;&#x2020;
;
_journal_issue 18
_journal_name_full 'Journal of the Chemical Society, Dalton Transactions'
_journal_page_first 3186
_journal_paper_doi 10.1039/b004322m
_journal_year 2000
_chemical_formula_sum 'C24 H37 Li4 N8 O0.5'
_chemical_formula_weight 473.38
_chemical_name_systematic
;
 ?
;
_space_group_IT_number 14
_symmetry_space_group_name_Hall '-P 2yn'
_symmetry_space_group_name_H-M 'P 1 21/n 1'
_atom_sites_solution_hydrogens geom
_atom_sites_solution_primary direct
_atom_sites_solution_secondary difmap
_audit_creation_method SHELXL-97
_cell_angle_alpha 90.00
_cell_angle_beta 103.137(3)
_cell_angle_gamma 90.00
_cell_formula_units_Z 4
_cell_length_a 11.4923(17)
_cell_length_b 13.4905(19)
_cell_length_c 19.326(3)
_cell_measurement_temperature 293(2)
_cell_volume 2917.8(7)
_computing_structure_refinement 'SHELXL-97 (Sheldrick, 1997)'
_diffrn_ambient_temperature 293(2)
_diffrn_measured_fraction_theta_full 0.998
_diffrn_measured_fraction_theta_max 0.998
_diffrn_radiation_monochromator graphite
_diffrn_radiation_source 'fine-focus sealed tube'
_diffrn_radiation_type MoK\a
_diffrn_radiation_wavelength 0.71073
_diffrn_reflns_av_R_equivalents 0.0972
_diffrn_reflns_av_sigmaI/netI 0.0770
_diffrn_reflns_limit_h_max 12
_diffrn_reflns_limit_h_min -11
_diffrn_reflns_limit_k_max 14
_diffrn_reflns_limit_k_min -13
_diffrn_reflns_limit_l_max 16
_diffrn_reflns_limit_l_min -21
_diffrn_reflns_number 13241
_diffrn_reflns_theta_full 23.32
_diffrn_reflns_theta_max 23.32
_diffrn_reflns_theta_min 1.86
_exptl_absorpt_coefficient_mu 0.066
_exptl_absorpt_correction_T_max 0.9678
_exptl_absorpt_correction_T_min 0.9678
_exptl_crystal_density_diffrn 1.078
_exptl_crystal_density_method 'not measured'
_exptl_crystal_F_000 1012
_exptl_crystal_size_max 0.50
_exptl_crystal_size_mid 0.50
_exptl_crystal_size_min 0.50
_refine_diff_density_max 0.221
_refine_diff_density_min -0.230
_refine_diff_density_rms 0.041
_refine_ls_extinction_coef 0.0039(12)
_refine_ls_extinction_expression Fc^*^=kFc[1+0.001xFc^2^\l^3^/sin(2\q)]^-1/4^
_refine_ls_extinction_method SHELXL
_refine_ls_goodness_of_fit_ref 0.962
_refine_ls_hydrogen_treatment mixed
_refine_ls_matrix_type full
_refine_ls_number_parameters 345
_refine_ls_number_reflns 4211
_refine_ls_number_restraints 0
_refine_ls_restrained_S_all 0.962
_refine_ls_R_factor_all 0.0921
_refine_ls_R_factor_gt 0.0549
_refine_ls_shift/su_max 0.216
_refine_ls_shift/su_mean 0.014
_refine_ls_structure_factor_coef Fsqd
_refine_ls_weighting_details 'calc w=1/[\s^2^(Fo^2^)+(0.0942P)^2^+0.3583P] where P=(Fo^2^+2Fc^2^)/3'
_refine_ls_weighting_scheme calc
_refine_ls_wR_factor_gt 0.1499
_refine_ls_wR_factor_ref 0.1752
_reflns_number_gt 2547
_reflns_number_total 4211
_reflns_threshold_expression >2sigma(I)
_cod_data_source_file b004322m.txt
_cod_data_source_block pj103
_cod_original_cell_volume 2917.9(7)
_cod_original_formula_sum 'C24 H37 Li4 N8 O0.50'
_cod_database_code 7009913

loop_
_symmetry_equiv_pos_as_xyz
'x, y, z'
'-x+1/2, y+1/2, -z+1/2'
'-x, -y, -z'
'x-1/2, -y-1/2, z-1/2'

loop_
_atom_site_label
_atom_site_type_symbol
_atom_site_fract_x
_atom_site_fract_y
_atom_site_fract_z
_atom_site_U_iso_or_equiv
_atom_site_adp_type
_atom_site_occupancy
_atom_site_symmetry_multiplicity
_atom_site_calc_flag
_atom_site_refinement_flags
_atom_site_disorder_assembly
_atom_site_disorder_group
O1 O 0.5000 0.0000 0.0000 0.0474(6) Uani 1 2 d S . .
Li1 Li 0.3603(4) 0.0620(3) 0.0113(3) 0.0605(12) Uani 1 1 d . . .
Li2 Li 0.6010(4) 0.0746(3) 0.0714(2) 0.0634(12) Uani 1 1 d . . .
Li3 Li 0.4926(4) -0.0934(3) 0.0702(2) 0.0594(11) Uani 1 1 d . . .
Li4 Li 0.2699(4) 0.0821(3) -0.1317(2) 0.0619(12) Uani 1 1 d . . .
N1A N 0.33804(18) 0.20693(15) 0.02602(12) 0.0539(6) Uani 1 1 d . . .
N2A N 0.3800(2) 0.19815(18) -0.08431(14) 0.0599(7) Uani 1 1 d . . .
H2NA H 0.384(2) 0.2341(19) -0.1187(15) 0.056(9) Uiso 1 1 d . . .
C1A C 0.3445(2) 0.25411(19) -0.03506(15) 0.0536(7) Uani 1 1 d . . .
C2A C 0.3144(3) 0.3560(2) -0.04362(18) 0.0747(9) Uani 1 1 d . . .
H2A H 0.3196 0.3897 -0.0848 0.144(3) Uiso 1 1 calc R . .
C3A C 0.2777(3) 0.4033(2) 0.0098(2) 0.0912(11) Uani 1 1 d . . .
H3A H 0.2580 0.4702 0.0050 0.144(3) Uiso 1 1 calc R . .
C4A C 0.2692(3) 0.3542(2) 0.0709(2) 0.0830(10) Uani 1 1 d . . .
H4A H 0.2427 0.3868 0.1069 0.144(3) Uiso 1 1 calc R . .
C5A C 0.3004(2) 0.2570(2) 0.07729(16) 0.0612(8) Uani 1 1 d . . .
C6A C 0.2935(3) 0.1971(2) 0.14182(17) 0.0819(10) Uani 1 1 d . . .
H6A1 H 0.3185 0.1303 0.1360 0.144(3) Uiso 1 1 calc R . .
H6A2 H 0.2127 0.1968 0.1476 0.144(3) Uiso 1 1 calc R . .
H6A3 H 0.3449 0.2259 0.1831 0.144(3) Uiso 1 1 calc R . .
N1B N 0.7341(2) 0.15574(17) 0.05013(11) 0.0593(6) Uani 1 1 d . . .
N2B N 0.7915(2) -0.00733(18) 0.05067(13) 0.0612(7) Uani 1 1 d . . .
H2NB H 0.856(3) -0.050(2) 0.0492(16) 0.082(10) Uiso 1 1 d . . .
C1B C 0.8221(3) 0.0891(2) 0.04819(14) 0.0592(7) Uani 1 1 d . . .
C2B C 0.9371(3) 0.1233(3) 0.04375(18) 0.0827(10) Uani 1 1 d . . .
H2B H 0.9986 0.0786 0.0436 0.144(3) Uiso 1 1 calc R . .
C3B C 0.9560(3) 0.2226(3) 0.0398(2) 0.1036(13) Uani 1 1 d . . .
H3B H 1.0305 0.2457 0.0360 0.144(3) Uiso 1 1 calc R . .
C4B C 0.8647(4) 0.2898(3) 0.0413(2) 0.1007(13) Uani 1 1 d . . .
H4B H 0.8775 0.3576 0.0388 0.144(3) Uiso 1 1 calc R . .
C5B C 0.7561(3) 0.2540(2) 0.04661(16) 0.0720(9) Uani 1 1 d . . .
C6B C 0.6534(3) 0.3211(2) 0.04923(19) 0.0900(11) Uani 1 1 d . . .
H6B1 H 0.5851 0.2821 0.0526 0.144(3) Uiso 1 1 calc R . .
H6B2 H 0.6346 0.3606 0.0068 0.144(3) Uiso 1 1 calc R . .
H6B3 H 0.6748 0.3637 0.0899 0.144(3) Uiso 1 1 calc R . .
N1C N 0.4444(2) -0.05115(16) 0.16055(12) 0.0593(6) Uani 1 1 d . . .
N2C N 0.6278(2) 0.02133(19) 0.17041(14) 0.0622(7) Uani 1 1 d . . .
H2NC H 0.675(3) 0.051(2) 0.1985(16) 0.066(10) Uiso 1 1 d . . .
C1C C 0.5380(3) -0.0022(2) 0.20141(15) 0.0588(7) Uani 1 1 d . . .
C2C C 0.5367(3) 0.0202(2) 0.27306(17) 0.0840(10) Uani 1 1 d . . .
H2C H 0.6015 0.0518 0.3023 0.144(3) Uiso 1 1 calc R . .
C3C C 0.4399(4) -0.0048(3) 0.2984(2) 0.1053(13) Uani 1 1 d . . .
H3C H 0.4382 0.0100 0.3451 0.144(3) Uiso 1 1 calc R . .
C4C C 0.3441(4) -0.0522(3) 0.2553(2) 0.0955(12) Uani 1 1 d . . .
H4C H 0.2769 -0.0680 0.2722 0.144(3) Uiso 1 1 calc R . .
C5C C 0.3491(3) -0.0756(2) 0.18707(17) 0.0739(9) Uani 1 1 d . . .
C6C C 0.2512(3) -0.1290(3) 0.1383(2) 0.1071(13) Uani 1 1 d . . .
H6C1 H 0.2713 -0.1378 0.0931 0.144(3) Uiso 1 1 calc R . .
H6C2 H 0.1787 -0.0913 0.1321 0.144(3) Uiso 1 1 calc R . .
H6C3 H 0.2400 -0.1926 0.1581 0.144(3) Uiso 1 1 calc R . .
N1 N 0.3651(2) 0.64072(18) -0.28485(14) 0.0720(7) Uani 1 1 d . . .
N2 N 0.4711(2) 0.3890(2) -0.21803(14) 0.0777(8) Uani 1 1 d . . .
C1 C 0.4527(3) 0.6856(3) -0.3199(2) 0.1006(12) Uani 1 1 d . . .
H1A H 0.4136 0.7334 -0.3541 0.144(3) Uiso 1 1 calc R . .
H1B H 0.4879 0.6350 -0.3434 0.144(3) Uiso 1 1 calc R . .
H1C H 0.5139 0.7177 -0.2850 0.144(3) Uiso 1 1 calc R . .
C2 C 0.3118(3) 0.7184(3) -0.2491(2) 0.0999(12) Uani 1 1 d . . .
H2D H 0.2766 0.7680 -0.2831 0.144(3) Uiso 1 1 calc R . .
H2E H 0.3726 0.7482 -0.2127 0.144(3) Uiso 1 1 calc R . .
H2F H 0.2514 0.6900 -0.2282 0.144(3) Uiso 1 1 calc R . .
C3 C 0.4174(3) 0.5658(3) -0.23143(17) 0.0853(10) Uani 1 1 d . . .
H3D H 0.3577 0.5452 -0.2061 0.144(3) Uiso 1 1 calc R . .
H3E H 0.4833 0.5953 -0.1973 0.144(3) Uiso 1 1 calc R . .
C4 C 0.4620(3) 0.4759(2) -0.26403(18) 0.0769(9) Uani 1 1 d . . .
H4D H 0.4079 0.4614 -0.3092 0.144(3) Uiso 1 1 calc R . .
H4E H 0.5399 0.4903 -0.2731 0.144(3) Uiso 1 1 calc R . .
C5 C 0.4949(4) 0.3020(3) -0.2567(2) 0.0985(12) Uani 1 1 d . . .
H5A H 0.4326 0.2943 -0.2989 0.144(3) Uiso 1 1 calc R . .
H5B H 0.4975 0.2444 -0.2272 0.144(3) Uiso 1 1 calc R . .
H5C H 0.5702 0.3097 -0.2696 0.144(3) Uiso 1 1 calc R . .
C6 C 0.5649(4) 0.4020(3) -0.1535(2) 0.1140(14) Uani 1 1 d . . .
H6A H 0.5481 0.4598 -0.1285 0.144(3) Uiso 1 1 calc R . .
H6B H 0.6406 0.4100 -0.1661 0.144(3) Uiso 1 1 calc R . .
H6C H 0.5677 0.3447 -0.1237 0.144(3) Uiso 1 1 calc R . .

loop_
_atom_site_aniso_label
_atom_site_aniso_U_11
_atom_site_aniso_U_22
_atom_site_aniso_U_33
_atom_site_aniso_U_23
_atom_site_aniso_U_13
_atom_site_aniso_U_12
O1 0.0500(14) 0.0503(14) 0.0439(14) 0.0005(11) 0.0147(11) -0.0026(11)
Li1 0.064(3) 0.057(3) 0.064(3) -0.005(2) 0.021(2) -0.001(2)
Li2 0.074(3) 0.062(3) 0.057(3) -0.001(2) 0.020(2) -0.010(2)
Li3 0.063(3) 0.068(3) 0.052(3) 0.008(2) 0.024(2) 0.002(2)
Li4 0.063(3) 0.065(3) 0.058(3) 0.005(2) 0.014(2) 0.000(2)
N1A 0.0574(14) 0.0524(13) 0.0533(14) -0.0066(11) 0.0150(11) -0.0024(10)
N2A 0.0718(16) 0.0585(15) 0.0518(15) 0.0038(13) 0.0190(12) -0.0009(12)
C1A 0.0531(16) 0.0515(16) 0.0557(18) -0.0054(14) 0.0111(13) -0.0013(12)
C2A 0.093(2) 0.0498(18) 0.083(2) 0.0032(17) 0.0245(18) 0.0038(16)
C3A 0.119(3) 0.0541(19) 0.106(3) -0.010(2) 0.037(2) 0.0113(19)
C4A 0.106(3) 0.062(2) 0.089(3) -0.0151(19) 0.038(2) 0.0036(18)
C5A 0.0622(18) 0.0599(18) 0.0631(19) -0.0092(15) 0.0173(14) -0.0041(14)
C6A 0.101(3) 0.087(2) 0.063(2) -0.0059(18) 0.0310(18) 0.0005(18)
N1B 0.0699(16) 0.0559(15) 0.0515(14) 0.0026(11) 0.0125(11) -0.0122(12)
N2B 0.0599(15) 0.0622(16) 0.0632(16) 0.0010(12) 0.0178(12) -0.0044(13)
C1B 0.0599(18) 0.070(2) 0.0468(16) 0.0052(14) 0.0112(13) -0.0146(16)
C2B 0.063(2) 0.104(3) 0.080(2) 0.0109(19) 0.0144(16) -0.0235(18)
C3B 0.075(3) 0.113(3) 0.119(3) 0.023(3) 0.014(2) -0.042(2)
C4B 0.099(3) 0.083(3) 0.112(3) 0.018(2) 0.006(2) -0.035(2)
C5B 0.082(2) 0.069(2) 0.060(2) 0.0087(16) 0.0054(16) -0.0191(18)
C6B 0.116(3) 0.065(2) 0.085(3) 0.0073(18) 0.015(2) -0.006(2)
N1C 0.0635(15) 0.0672(15) 0.0532(14) 0.0087(12) 0.0255(12) 0.0055(12)
N2C 0.0673(17) 0.0682(16) 0.0529(16) -0.0070(13) 0.0174(13) -0.0049(13)
C1C 0.075(2) 0.0555(17) 0.0501(17) 0.0063(14) 0.0222(15) 0.0100(14)
C2C 0.117(3) 0.089(2) 0.0508(19) -0.0055(17) 0.0307(19) -0.001(2)
C3C 0.138(4) 0.130(3) 0.063(2) 0.002(2) 0.054(3) 0.004(3)
C4C 0.102(3) 0.128(3) 0.071(3) 0.016(2) 0.052(2) 0.013(2)
C5C 0.073(2) 0.091(2) 0.067(2) 0.0199(18) 0.0340(17) 0.0115(17)
C6C 0.073(2) 0.166(4) 0.089(3) 0.017(3) 0.034(2) -0.024(2)
N1 0.0688(16) 0.0718(16) 0.0705(17) -0.0100(14) 0.0059(13) 0.0001(13)
N2 0.0763(18) 0.0831(19) 0.0736(18) 0.0004(15) 0.0169(14) -0.0030(14)
C1 0.082(2) 0.094(3) 0.123(3) -0.004(2) 0.016(2) -0.021(2)
C2 0.108(3) 0.095(3) 0.089(3) -0.034(2) 0.005(2) 0.017(2)
C3 0.090(2) 0.092(2) 0.065(2) -0.0123(19) -0.0024(18) 0.0089(19)
C4 0.075(2) 0.085(2) 0.069(2) -0.0015(18) 0.0113(17) 0.0084(17)
C5 0.116(3) 0.086(2) 0.101(3) 0.011(2) 0.040(2) 0.013(2)
C6 0.123(3) 0.120(3) 0.083(3) 0.027(2) -0.009(2) -0.009(3)

loop_
_atom_type_symbol
_atom_type_description
_atom_type_scat_dispersion_real
_atom_type_scat_dispersion_imag
_atom_type_scat_source
C C 0.0033 0.0016 'International Tables Vol C Tables 4.2.6.8 and 6.1.1.4'
H H 0.0000 0.0000 'International Tables Vol C Tables 4.2.6.8 and 6.1.1.4'
Li Li -0.0003 0.0001 'International Tables Vol C Tables 4.2.6.8 and 6.1.1.4'
N N 0.0061 0.0033 'International Tables Vol C Tables 4.2.6.8 and 6.1.1.4'
O O 0.0106 0.0060 'International Tables Vol C Tables 4.2.6.8 and 6.1.1.4'

loop_
_geom_angle_atom_site_label_1
_geom_angle_atom_site_label_2
_geom_angle_atom_site_label_3
_geom_angle
_geom_angle_site_symmetry_1
_geom_angle_site_symmetry_3
_geom_angle_publ_flag
Li1 O1 Li1 180.0(4) . 3_655 ?
Li1 O1 Li3 92.0(2) . . ?
Li1 O1 Li3 88.0(2) 3_655 . ?
Li1 O1 Li3 88.0(2) . 3_655 ?
Li1 O1 Li3 92.0(2) 3_655 3_655 ?
Li3 O1 Li3 180.0(3) . 3_655 ?
Li1 O1 Li2 94.5(2) . . ?
Li1 O1 Li2 85.5(2) 3_655 . ?
Li3 O1 Li2 87.2(2) . . ?
Li3 O1 Li2 92.8(2) 3_655 . ?
Li1 O1 Li2 85.5(2) . 3_655 ?
Li1 O1 Li2 94.5(2) 3_655 3_655 ?
Li3 O1 Li2 92.8(2) . 3_655 ?
Li3 O1 Li2 87.2(2) 3_655 3_655 ?
Li2 O1 Li2 180.0(2) . 3_655 ?
O1 Li1 N1A 126.6(2) . . ?
O1 Li1 N2B 114.7(2) . 3_655 ?
N1A Li1 N2B 108.7(2) . 3_655 ?
O1 Li1 Li2 47.48(15) . 3_655 ?
N1A Li1 Li2 147.5(3) . 3_655 ?
N2B Li1 Li2 67.27(18) 3_655 3_655 ?
O1 Li1 Li3 46.02(14) . 3_655 ?
N1A Li1 Li3 92.8(2) . 3_655 ?
N2B Li1 Li3 107.1(2) 3_655 3_655 ?
Li2 Li1 Li3 60.38(18) 3_655 3_655 ?
O1 Li1 N2A 90.97(18) . . ?
N1A Li1 N2A 57.03(14) . . ?
N2B Li1 N2A 92.2(2) 3_655 . ?
Li2 Li1 N2A 90.53(19) 3_655 . ?
Li3 Li1 N2A 45.01(14) 3_655 . ?
O1 Li1 Li3 44.02(13) . . ?
N1A Li1 Li3 141.4(2) . . ?
N2B Li1 Li3 107.2(2) 3_655 . ?
Li2 Li1 Li3 62.48(18) 3_655 . ?
Li3 Li1 Li3 90.03(19) 3_655 . ?
N2A Li1 Li3 134.9(2) . . ?
O1 Li1 Li4 93.8(2) . . ?
N1A Li1 Li4 90.9(2) . . ?
N2B Li1 Li4 50.06(16) 3_655 . ?
Li2 Li1 Li4 61.15(18) 3_655 . ?
Li3 Li1 Li4 61.37(18) 3_655 . ?
N2A Li1 Li4 45.61(14) . . ?
Li3 Li1 Li4 123.6(2) . . ?
O1 Li1 C1A 112.4(2) . . ?
N1A Li1 C1A 28.26(11) . . ?
N2B Li1 C1A 99.6(2) 3_655 . ?
Li2 Li1 C1A 119.3(2) 3_655 . ?
Li3 Li1 C1A 69.52(16) 3_655 . ?
N2A Li1 C1A 28.94(9) . . ?
Li3 Li1 C1A 150.2(2) . . ?
Li4 Li1 C1A 66.02(16) . . ?
O1 Li1 Li2 42.98(14) . . ?
N1A Li1 Li2 91.6(2) . . ?
N2B Li1 Li2 157.5(3) 3_655 . ?
Li2 Li1 Li2 90.5(2) 3_655 . ?
Li3 Li1 Li2 60.98(17) 3_655 . ?
N2A Li1 Li2 90.83(17) . . ?
Li3 Li1 Li2 56.75(16) . . ?
Li4 Li1 Li2 122.4(2) . . ?
C1A Li1 Li2 93.73(17) . . ?
O1 Li2 N1B 121.0(2) . . ?
O1 Li2 N2C 116.4(2) . . ?
N1B Li2 N2C 115.8(2) . . ?
O1 Li2 Li1 46.99(15) . 3_655 ?
N1B Li2 Li1 90.9(2) . 3_655 ?
N2C Li2 Li1 109.2(2) . 3_655 ?
O1 Li2 N2B 93.48(19) . . ?
N1B Li2 N2B 58.87(15) . . ?
N2C Li2 N2B 92.5(2) . . ?
Li1 Li2 N2B 46.54(14) 3_655 . ?
O1 Li2 Li3 46.19(14) . . ?
N1B Li2 Li3 150.3(3) . . ?
N2C Li2 Li3 70.30(19) . . ?
Li1 Li2 Li3 60.75(18) 3_655 . ?
N2B Li2 Li3 92.70(19) . . ?
O1 Li2 C1B 111.4(2) . . ?
N1B Li2 C1B 29.33(11) . . ?
N2C Li2 C1B 103.9(2) . . ?
Li1 Li2 C1B 68.93(17) 3_655 . ?
N2B Li2 C1B 29.71(9) . . ?
Li3 Li2 C1B 122.3(2) . . ?
O1 Li2 Li4 94.9(2) . 3_655 ?
N1B Li2 Li4 98.4(2) . 3_655 ?
N2C Li2 Li4 49.73(16) . 3_655 ?
Li1 Li2 Li4 62.96(18) 3_655 3_655 ?
N2B Li2 Li4 47.37(14) . 3_655 ?
Li3 Li2 Li4 62.11(17) . 3_655 ?
C1B Li2 Li4 71.33(17) . 3_655 ?
O1 Li2 Li3 43.38(14) . 3_655 ?
N1B Li2 Li3 83.56(19) . 3_655 ?
N2C Li2 Li3 159.5(3) . 3_655 ?
Li1 Li2 Li3 61.31(18) 3_655 3_655 ?
N2B Li2 Li3 92.25(18) . 3_655 ?
Li3 Li2 Li3 89.6(2) . 3_655 ?
C1B Li2 Li3 89.88(17) . 3_655 ?
Li4 Li2 Li3 124.3(2) 3_655 3_655 ?
O1 Li2 Li1 42.55(14) . . ?
N1B Li2 Li1 133.7(2) . . ?
N2C Li2 Li1 107.6(2) . . ?
Li1 Li2 Li1 89.5(2) 3_655 . ?
N2B Li2 Li1 136.0(2) . . ?
Li3 Li2 Li1 60.35(17) . . ?
C1B Li2 Li1 146.3(2) . . ?
Li4 Li2 Li1 122.5(2) 3_655 . ?
Li3 Li2 Li1 56.64(17) 3_655 . ?
O1 Li3 N2A 114.9(2) . 3_655 ?
O1 Li3 N1C 120.1(2) . . ?
N2A Li3 N1C 114.4(2) 3_655 . ?
O1 Li3 Li2 46.64(15) . . ?
N2A Li3 Li2 106.3(2) 3_655 . ?
N1C Li3 Li2 88.3(2) . . ?
O1 Li3 Li1 45.98(14) . 3_655 ?
N2A Li3 Li1 69.03(18) 3_655 3_655 ?
N1C Li3 Li1 145.0(3) . 3_655 ?
Li2 Li3 Li1 58.87(17) . 3_655 ?
O1 Li3 Li1 43.98(14) . . ?
N2A Li3 Li1 158.7(2) 3_655 . ?
N1C Li3 Li1 84.64(19) . . ?
Li2 Li3 Li1 62.90(18) . . ?
Li1 Li3 Li1 89.97(19) 3_655 . ?
O1 Li3 N2C 91.18(19) . . ?
N2A Li3 N2C 91.32(19) 3_655 . ?
N1C Li3 N2C 56.16(14) . . ?
Li2 Li3 N2C 44.61(14) . . ?
Li1 Li3 N2C 89.64(18) 3_655 . ?
Li1 Li3 N2C 92.00(18) . . ?
O1 Li3 Li2 43.78(13) . 3_655 ?
N2A Li3 Li2 108.2(2) 3_655 3_655 ?
N1C Li3 Li2 135.9(2) . 3_655 ?
Li2 Li3 Li2 90.42(19) . 3_655 ?
Li1 Li3 Li2 62.38(17) 3_655 3_655 ?
Li1 Li3 Li2 56.21(16) . 3_655 ?
N2C Li3 Li2 134.9(2) . 3_655 ?
O1 Li3 Li4 94.2(2) . 3_655 ?
N2A Li3 Li4 49.67(16) 3_655 3_655 ?
N1C Li3 Li4 92.9(2) . 3_655 ?
Li2 Li3 Li4 60.88(18) . 3_655 ?
Li1 Li3 Li4 61.91(17) 3_655 3_655 ?
Li1 Li3 Li4 123.8(2) . 3_655 ?
N2C Li3 Li4 45.03(14) . 3_655 ?
Li2 Li3 Li4 124.3(2) 3_655 3_655 ?
O1 Li3 C1C 109.6(2) . . ?
N2A Li3 C1C 102.1(2) 3_655 . ?
N1C Li3 C1C 27.85(11) . . ?
Li2 Li3 C1C 67.05(16) . . ?
Li1 Li3 C1C 118.2(2) 3_655 . ?
Li1 Li3 C1C 90.68(18) . . ?
N2C Li3 C1C 28.54(9) . . ?
Li2 Li3 C1C 146.5(2) 3_655 . ?
Li4 Li3 C1C 67.17(16) 3_655 . ?
N2C Li4 N2A 109.0(2) 3_655 . ?
N2C Li4 N2B 105.0(2) 3_655 3_655 ?
N2A Li4 N2B 107.6(2) . 3_655 ?
N2C Li4 N1 110.8(2) 3_655 2_544 ?
N2A Li4 N1 108.6(2) . 2_544 ?
N2B Li4 N1 115.6(2) 3_655 2_544 ?
N2C Li4 Li2 47.52(15) 3_655 3_655 ?
N2A Li4 Li2 100.3(2) . 3_655 ?
N2B Li4 Li2 63.17(17) 3_655 3_655 ?
N1 Li4 Li2 149.2(2) 2_544 3_655 ?
N2C Li4 Li3 66.44(18) 3_655 3_655 ?
N2A Li4 Li3 47.08(15) . 3_655 ?
N2B Li4 Li3 100.0(2) 3_655 3_655 ?
N1 Li4 Li3 143.0(2) 2_544 3_655 ?
Li2 Li4 Li3 57.01(16) 3_655 3_655 ?
N2C Li4 Li1 100.4(2) 3_655 . ?
N2A Li4 Li1 65.04(17) . . ?
N2B Li4 Li1 47.04(15) 3_655 . ?
N1 Li4 Li1 148.2(2) 2_544 . ?
Li2 Li4 Li1 55.89(16) 3_655 . ?
Li3 Li4 Li1 56.71(16) 3_655 . ?
C5A N1A C1A 119.6(2) . . ?
C5A N1A Li1 131.8(2) . . ?
C1A N1A Li1 107.5(2) . . ?
C1A N2A Li3 128.8(2) . 3_655 ?
C1A N2A Li4 118.6(2) . . ?
Li3 N2A Li4 83.3(2) 3_655 . ?
C1A N2A Li1 78.97(19) . . ?
Li3 N2A Li1 65.96(17) 3_655 . ?
Li4 N2A Li1 69.35(18) . . ?
N2A C1A N1A 115.9(2) . . ?
N2A C1A C2A 124.4(3) . . ?
N1A C1A C2A 119.7(3) . . ?
N2A C1A Li1 72.09(18) . . ?
N1A C1A Li1 44.25(16) . . ?
C2A C1A Li1 162.4(2) . . ?
C3A C2A C1A 118.4(3) . . ?
C2A C3A C4A 121.4(3) . . ?
C5A C4A C3A 118.2(3) . . ?
N1A C5A C4A 122.6(3) . . ?
N1A C5A C6A 115.3(2) . . ?
C4A C5A C6A 122.1(3) . . ?
C5B N1B C1B 119.8(3) . . ?
C5B N1B Li2 135.0(3) . . ?
C1B N1B Li2 104.6(2) . . ?
C1B N2B Li1 121.8(2) . 3_655 ?
C1B N2B Li4 128.2(2) . 3_655 ?
Li1 N2B Li4 82.9(2) 3_655 3_655 ?
C1B N2B Li2 80.1(2) . . ?
Li1 N2B Li2 66.19(18) 3_655 . ?
Li4 N2B Li2 69.46(17) 3_655 . ?
N2B C1B N1B 115.7(2) . . ?
N2B C1B C2B 124.6(3) . . ?
N1B C1B C2B 119.6(3) . . ?
N2B C1B Li2 70.15(19) . . ?
N1B C1B Li2 46.03(16) . . ?
C2B C1B Li2 164.1(3) . . ?
C3B C2B C1B 119.0(3) . . ?
C2B C3B C4B 120.6(3) . . ?
C5B C4B C3B 118.5(3) . . ?
N1B C5B C4B 122.4(3) . . ?
N1B C5B C6B 115.7(3) . . ?
C4B C5B C6B 122.0(3) . . ?
C5C N1C C1C 120.2(3) . . ?
C5C N1C Li3 131.4(3) . . ?
C1C N1C Li3 107.6(2) . . ?
C1C N2C Li2 123.0(2) . . ?
C1C N2C Li4 124.0(2) . 3_655 ?
Li2 N2C Li4 82.8(2) . 3_655 ?
C1C N2C Li3 79.0(2) . . ?
Li2 N2C Li3 65.09(18) . . ?
Li4 N2C Li3 68.53(17) 3_655 . ?
N2C C1C N1C 116.4(3) . . ?
N2C C1C C2C 124.3(3) . . ?
N1C C1C C2C 119.3(3) . . ?
N2C C1C Li3 72.5(2) . . ?
N1C C1C Li3 44.50(15) . . ?
C2C C1C Li3 161.6(3) . . ?
C3C C2C C1C 119.4(4) . . ?
C2C C3C C4C 120.4(4) . . ?
C5C C4C C3C 119.1(3) . . ?
N1C C5C C4C 121.6(3) . . ?
N1C C5C C6C 116.2(3) . . ?
C4C C5C C6C 122.2(3) . . ?
C2 N1 C1 109.1(3) . . ?
C2 N1 C3 108.0(3) . . ?
C1 N1 C3 113.2(3) . . ?
C2 N1 Li4 108.3(2) . 2_554 ?
C1 N1 Li4 105.3(2) . 2_554 ?
C3 N1 Li4 112.9(2) . 2_554 ?
C5 N2 C4 109.4(3) . . ?
C5 N2 C6 110.3(3) . . ?
C4 N2 C6 111.1(3) . . ?
N1 C3 C4 112.5(3) . . ?
N2 C4 C3 112.0(3) . . ?

loop_
_geom_bond_atom_site_label_1
_geom_bond_atom_site_label_2
_geom_bond_distance
_geom_bond_site_symmetry_2
_geom_bond_publ_flag
O1 Li1 1.866(5) . ?
O1 Li1 1.866(5) 3_655 ?
O1 Li3 1.867(4) . ?
O1 Li3 1.867(4) 3_655 ?
O1 Li2 1.881(5) . ?
O1 Li2 1.881(5) 3_655 ?
Li1 N1A 2.001(5) . ?
Li1 N2B 2.018(5) 3_655 ?
Li1 Li2 2.544(6) 3_655 ?
Li1 Li3 2.593(6) 3_655 ?
Li1 N2A 2.652(5) . ?
Li1 Li3 2.685(6) . ?
Li1 Li4 2.737(7) . ?
Li1 C1A 2.735(5) . ?
Li1 Li2 2.751(7) . ?
Li2 N1B 1.999(5) . ?
Li2 N2C 2.001(5) . ?
Li2 Li1 2.544(6) 3_655 ?
Li2 N2B 2.565(5) . ?
Li2 Li3 2.584(6) . ?
Li2 C1B 2.687(5) . ?
Li2 Li4 2.691(7) 3_655 ?
Li2 Li3 2.715(6) 3_655 ?
Li3 N2A 2.008(5) 3_655 ?
Li3 N1C 2.030(5) . ?
Li3 Li1 2.593(6) 3_655 ?
Li3 N2C 2.682(6) . ?
Li3 Li2 2.715(6) 3_655 ?
Li3 Li4 2.723(6) 3_655 ?
Li3 C1C 2.760(5) . ?
Li4 N2C 2.070(5) 3_655 ?
Li4 N2A 2.090(5) . ?
Li4 N2B 2.115(5) 3_655 ?
Li4 N1 2.120(5) 2_544 ?
Li4 Li2 2.691(7) 3_655 ?
Li4 Li3 2.723(6) 3_655 ?
N1A C5A 1.349(3) . ?
N1A C1A 1.358(3) . ?
N2A C1A 1.349(3) . ?
N2A Li3 2.008(5) 3_655 ?
C1A C2A 1.418(4) . ?
C2A C3A 1.360(4) . ?
C3A C4A 1.376(5) . ?
C4A C5A 1.359(4) . ?
C5A C6A 1.503(4) . ?
N1B C5B 1.353(4) . ?
N1B C1B 1.360(4) . ?
N2B C1B 1.351(3) . ?
N2B Li1 2.018(5) 3_655 ?
N2B Li4 2.115(5) 3_655 ?
C1B C2B 1.421(4) . ?
C2B C3B 1.361(5) . ?
C3B C4B 1.392(5) . ?
C4B C5B 1.363(5) . ?
C5B C6B 1.498(5) . ?
N1C C5C 1.351(4) . ?
N1C C1C 1.353(3) . ?
N2C C1C 1.344(4) . ?
N2C Li4 2.070(5) 3_655 ?
C1C C2C 1.421(4) . ?
C2C C3C 1.355(5) . ?
C3C C4C 1.378(5) . ?
C4C C5C 1.369(5) . ?
C5C C6C 1.481(5) . ?
N1 C2 1.463(4) . ?
N1 C1 1.465(4) . ?
N1 C3 1.472(4) . ?
N1 Li4 2.120(5) 2_554 ?
N2 C5 1.451(4) . ?
N2 C4 1.460(4) . ?
N2 C6 1.462(4) . ?
C3 C4 1.509(4) . ?
